data_7714247
loop_
_publ_author_name
'Lan, Xiaofang'
'Zhang, Xin'
'Mei, Yanbo'
'Hu, Chaopeng'
'Liu, Liu Leo'

_publ_section_title
;
 Utilizing Bis(imino)dihydroacridanide Pincer Ligands in p-Block
 Chemistry: Synthesis and Catalysis of an Antimony Monocation Salt
;
_journal_name_full 'Dalton Transactions'
_journal_paper_doi 10.1039/D3DT03310D
_journal_year 2023
_chemical_formula_moiety 'C53 H58 Li N3 O'
_chemical_formula_sum 'C53 H58 Li N3 O'
_chemical_formula_weight 759.96
_space_group_crystal_system triclinic
_space_group_IT_number 2
_space_group_name_Hall '-P 1'
_space_group_name_H-M_alt 'P -1'
_atom_sites_solution_hydrogens geom
_audit_creation_date 2022-11-18
_audit_creation_method
;
Olex2 1.3
(compiled 2020.11.12 svn.r5f609507 for OlexSys, GUI svn.r6408)
;
_audit_update_record
;
2022-11-21 deposited with the CCDC.	2023-10-17 downloaded from the CCDC.
;
_cell_angle_alpha 87.949(2)
_cell_angle_beta 69.745(2)
_cell_angle_gamma 81.798(2)
_cell_formula_units_Z 2
_cell_length_a 12.0383(5)
_cell_length_b 13.7852(6)
_cell_length_c 14.1852(6)
_cell_measurement_reflns_used 9903
_cell_measurement_temperature 100(2)
_cell_measurement_theta_max 72.52
_cell_measurement_theta_min 3.24
_cell_volume 2185.64(16)
_computing_cell_refinement 'SAINT V8.40A (Bruker, 2019)'
_computing_data_reduction 'SAINT V8.40A (Bruker, 2019)'
_computing_molecular_graphics 'Olex2 1.3 (Dolomanov et al., 2009)'
_computing_publication_material 'Olex2 1.3 (Dolomanov et al., 2009)'
_computing_structure_refinement 'SHELXL 2018/3 (Sheldrick, 2015)'
_computing_structure_solution 'SHELXT 2014/5 (Sheldrick, 2014)'
_diffrn_ambient_temperature 100.0
_diffrn_measured_fraction_theta_full 0.975
_diffrn_measured_fraction_theta_max 0.964
_diffrn_measurement_device_type 'Bruker APEX-II CCD'
_diffrn_measurement_method '\f and \w scans'
_diffrn_radiation_type CuK\a
_diffrn_radiation_wavelength 1.54178
_diffrn_reflns_av_R_equivalents 0.0561
_diffrn_reflns_av_unetI/netI 0.0488
_diffrn_reflns_Laue_measured_fraction_full 0.975
_diffrn_reflns_Laue_measured_fraction_max 0.964
_diffrn_reflns_limit_h_max 14
_diffrn_reflns_limit_h_min -14
_diffrn_reflns_limit_k_max 16
_diffrn_reflns_limit_k_min -17
_diffrn_reflns_limit_l_max 17
_diffrn_reflns_limit_l_min -17
_diffrn_reflns_number 29440
_diffrn_reflns_point_group_measured_fraction_full 0.975
_diffrn_reflns_point_group_measured_fraction_max 0.964
_diffrn_reflns_theta_full 67.679
_diffrn_reflns_theta_max 72.511
_diffrn_reflns_theta_min 3.239
_diffrn_source_current 1.1
_diffrn_source_power 0.055
_diffrn_source_voltage 50.0
_diffrn_standards_number 0
_exptl_absorpt_coefficient_mu 0.515
_exptl_absorpt_correction_T_max 0.7536
_exptl_absorpt_correction_T_min 0.5641
_exptl_absorpt_correction_type none
_exptl_absorpt_process_details
;
SADABS-2016/2 (Bruker,2016/2) was used for absorption correction.
wR2(int) was 0.1309 before and 0.0778 after correction.
The Ratio of minimum to maximum transmission is 0.7485.
The \l/2 correction factor is Not present.
;
_exptl_crystal_colour blue
_exptl_crystal_colour_primary blue
_exptl_crystal_density_diffrn 1.155
_exptl_crystal_description block
_exptl_crystal_F_000 816
_exptl_crystal_size_max 0.3
_exptl_crystal_size_mid 0.3
_exptl_crystal_size_min 0.2
_refine_diff_density_max 0.333
_refine_diff_density_min -0.278
_refine_diff_density_rms 0.056
_refine_ls_extinction_method none
_refine_ls_goodness_of_fit_ref 0.973
_refine_ls_hydrogen_treatment constr
_refine_ls_matrix_type full
_refine_ls_number_parameters 533
_refine_ls_number_reflns 8351
_refine_ls_number_restraints 0
_refine_ls_restrained_S_all 0.973
_refine_ls_R_factor_all 0.0573
_refine_ls_R_factor_gt 0.0536
_refine_ls_shift/su_max 0.004
_refine_ls_shift/su_mean 0.001
_refine_ls_structure_factor_coef Fsqd
_refine_ls_weighting_details 'w=1/[\s^2^(Fo^2^)+(0.0420P)^2^+2.5530P] where P=(Fo^2^+2Fc^2^)/3'
_refine_ls_weighting_scheme calc
_refine_ls_wR_factor_gt 0.1352
_refine_ls_wR_factor_ref 0.1379
_reflns_Friedel_coverage 0.000
_reflns_number_gt 7587
_reflns_number_total 8351
_reflns_threshold_expression 'I > 2\s(I)'
_cod_data_source_file d3dt03310d2.cif
_cod_data_source_block LLi
_cod_database_code 7714247
_shelx_shelxl_version_number 2018/3
_shelx_space_group_comment
;
The symmetry employed for this shelxl refinement is uniquely defined
by the following loop, which should always be used as a source of
symmetry information in preference to the above space-group names.
They are only intended as comments.
;
_olex2_refinement_description
;
1.a Secondary CH2 refined with riding coordinates:
 C33(H33A,H33B), C35(H35A,H35B)
1.b Aromatic/amide H refined with riding coordinates:
 C4(H4), C8(H8), C9(H9), C10(H10), C13(H13), C17(H17), C23(H23), C26(H26),
 C27(H27), C28(H28), C29(H29), C30(H30), C31(H31), C32(H32), C41(H41), C42(H42),
  C43(H43), C44(H44), C45(H45), C47(H47), C48(H48), C49(H49), C50(H50), C51(H51)
1.c Idealised Me refined as rotating group:
 C1(H1A,H1B,H1C), C11(H11A,H11B,H11C), C12(H12A,H12B,H12C), C20(H20A,H20B,
 H20C), C21(H21A,H21B,H21C), C22(H22A,H22B,H22C), C34(H34A,H34B,H34C), C36(H36A,
 H36B,H36C), C52(H52A,H52B,H52C), C53(H53A,H53B,H53C)
;
_olex2_submission_special_instructions 'No special instructions were received'

loop_
_space_group_symop_operation_xyz
'x, y, z'
'-x, -y, -z'

loop_
_atom_site_label
_atom_site_type_symbol
_atom_site_fract_x
_atom_site_fract_y
_atom_site_fract_z
_atom_site_U_iso_or_equiv
_atom_site_adp_type
_atom_site_occupancy
_atom_site_site_symmetry_order
_atom_site_calc_flag
_atom_site_refinement_flags_posn
_atom_site_refinement_flags_adp
_atom_site_refinement_flags_occupancy
_atom_site_disorder_assembly
_atom_site_disorder_group
N1 N 0.51215(12) 0.27984(10) 0.39347(10) 0.0177(3) Uani 1 1 d . . . . .
N2 N 0.42508(13) 0.37041(10) 0.72854(11) 0.0189(3) Uani 1 1 d . . . . .
O3 O 0.26229(11) 0.37258(9) 0.57902(9) 0.0224(3) Uani 1 1 d . . . . .
N4 N 0.57254(12) 0.26082(10) 0.56297(10) 0.0171(3) Uani 1 1 d . . . . .
C1 C 0.81471(17) 0.00107(14) 0.16237(15) 0.0278(4) Uani 1 1 d . . . . .
H1A H 0.791023 -0.047933 0.214654 0.042 Uiso 1 1 calc R U . . .
H1B H 0.863677 -0.032002 0.098448 0.042 Uiso 1 1 calc R U . . .
H1C H 0.743077 0.039309 0.155062 0.042 Uiso 1 1 calc R U . . .
C2 C 0.88729(16) 0.06976(13) 0.19205(13) 0.0219(4) Uani 1 1 d . . . . .
C3 C 0.80877(15) 0.12230(12) 0.29139(13) 0.0195(3) Uani 1 1 d . . . . .
C4 C 0.69849(15) 0.17614(12) 0.29937(13) 0.0186(3) Uani 1 1 d . . . . .
H4 H 0.675277 0.182412 0.241647 0.022 Uiso 1 1 calc R U . . .
C5 C 0.62160(14) 0.22084(11) 0.38878(12) 0.0174(3) Uani 1 1 d . . . . .
C6 C 0.32893(15) 0.37708(12) 0.80692(13) 0.0195(3) Uani 1 1 d . . . . .
C7 C 0.22738(15) 0.45408(12) 0.81151(12) 0.0200(3) Uani 1 1 d . . . . .
C8 C 0.24923(16) 0.54592(13) 0.77056(13) 0.0227(4) Uani 1 1 d . . . . .
H8 H 0.329232 0.558493 0.738693 0.027 Uiso 1 1 calc R U . . .
C9 C 0.15530(17) 0.61895(13) 0.77596(15) 0.0269(4) Uani 1 1 d . . . . .
H9 H 0.170903 0.680839 0.746639 0.032 Uiso 1 1 calc R U . . .
C10 C 0.03786(17) 0.60147(13) 0.82448(15) 0.0268(4) Uani 1 1 d . . . . .
H10 H -0.026619 0.651580 0.828440 0.032 Uiso 1 1 calc R U . . .
C11 C 0.92665(17) 0.14492(14) 0.10855(14) 0.0278(4) Uani 1 1 d . . . . .
H11A H 0.968622 0.110460 0.044057 0.042 Uiso 1 1 calc R U . . .
H11B H 0.980277 0.184275 0.123608 0.042 Uiso 1 1 calc R U . . .
H11C H 0.856149 0.187922 0.104764 0.042 Uiso 1 1 calc R U . . .
C12 C 1.00029(17) 0.00840(15) 0.19972(15) 0.0304(4) Uani 1 1 d . . . . .
H12A H 0.977762 -0.040712 0.252075 0.046 Uiso 1 1 calc R U . . .
H12B H 1.049017 0.051263 0.216880 0.046 Uiso 1 1 calc R U . . .
H12C H 1.046404 -0.024602 0.135126 0.046 Uiso 1 1 calc R U . . .
C13 C 0.84045(15) 0.11829(12) 0.37707(13) 0.0198(3) Uani 1 1 d . . . . .
H13 H 0.915291 0.082492 0.373704 0.024 Uiso 1 1 calc R U . . .
C14 C 0.76744(15) 0.16436(12) 0.46762(12) 0.0181(3) Uani 1 1 d . . . . .
C15 C 0.81255(15) 0.15723(12) 0.55635(13) 0.0195(3) Uani 1 1 d . . . . .
C16 C 0.72131(15) 0.21405(12) 0.64727(12) 0.0184(3) Uani 1 1 d . . . . .
C17 C 0.74862(15) 0.21816(12) 0.73458(13) 0.0206(4) Uani 1 1 d . . . . .
H17 H 0.821973 0.183050 0.735799 0.025 Uiso 1 1 calc R U . . .
C18 C 0.67377(15) 0.27118(12) 0.82025(13) 0.0205(3) Uani 1 1 d . . . . .
C19 C 0.70696(17) 0.27117(14) 0.91533(14) 0.0252(4) Uani 1 1 d . . . . .
C20 C 0.6275(2) 0.35020(18) 0.99110(17) 0.0440(6) Uani 1 1 d . . . . .
H20A H 0.544250 0.337771 1.012601 0.066 Uiso 1 1 calc R U . . .
H20B H 0.633994 0.414634 0.959731 0.066 Uiso 1 1 calc R U . . .
H20C H 0.653259 0.348926 1.049588 0.066 Uiso 1 1 calc R U . . .
C21 C 0.83808(19) 0.28772(16) 0.88850(15) 0.0340(5) Uani 1 1 d . . . . .
H21A H 0.856688 0.290845 0.950239 0.051 Uiso 1 1 calc R U . . .
H21B H 0.850312 0.349438 0.852381 0.051 Uiso 1 1 calc R U . . .
H21C H 0.890716 0.233405 0.845793 0.051 Uiso 1 1 calc R U . . .
C22 C 0.6903(2) 0.17058(16) 0.96464(16) 0.0354(5) Uani 1 1 d . . . . .
H22A H 0.606928 0.159749 0.981353 0.053 Uiso 1 1 calc R U . . .
H22B H 0.710203 0.168807 1.026116 0.053 Uiso 1 1 calc R U . . .
H22C H 0.743002 0.119093 0.917884 0.053 Uiso 1 1 calc R U . . .
C23 C 0.56601(15) 0.31979(12) 0.81639(13) 0.0198(3) Uani 1 1 d . . . . .
H23 H 0.513531 0.357872 0.872915 0.024 Uiso 1 1 calc R U . . .
C24 C 0.53256(15) 0.31437(12) 0.73208(13) 0.0181(3) Uani 1 1 d . . . . .
C25 C 0.30886(15) 0.31458(13) 0.89879(13) 0.0204(3) Uani 1 1 d . . . . .
C26 C 0.28823(16) 0.35726(14) 0.99192(13) 0.0242(4) Uani 1 1 d . . . . .
H26 H 0.286501 0.425996 0.997252 0.029 Uiso 1 1 calc R U . . .
C27 C 0.27019(16) 0.29999(15) 1.07691(14) 0.0276(4) Uani 1 1 d . . . . .
H27 H 0.259249 0.329179 1.139720 0.033 Uiso 1 1 calc R U . . .
C28 C 0.26811(17) 0.20043(15) 1.07036(14) 0.0297(4) Uani 1 1 d . . . . .
H28 H 0.254343 0.161471 1.128847 0.036 Uiso 1 1 calc R U . . .
C29 C 0.28607(17) 0.15771(14) 0.97867(15) 0.0286(4) Uani 1 1 d . . . . .
H29 H 0.284082 0.089423 0.974178 0.034 Uiso 1 1 calc R U . . .
C30 C 0.30716(16) 0.21491(13) 0.89260(14) 0.0242(4) Uani 1 1 d . . . . .
H30 H 0.320390 0.185241 0.829511 0.029 Uiso 1 1 calc R U . . .
C31 C 0.10891(16) 0.43791(13) 0.86129(13) 0.0232(4) Uani 1 1 d . . . . .
H31 H 0.092832 0.376384 0.891358 0.028 Uiso 1 1 calc R U . . .
C32 C 0.01505(16) 0.51124(14) 0.86689(14) 0.0260(4) Uani 1 1 d . . . . .
H32 H -0.065084 0.499502 0.899906 0.031 Uiso 1 1 calc R U . . .
C33 C 0.21405(17) 0.46966(13) 0.56040(15) 0.0264(4) Uani 1 1 d . . . . .
H33A H 0.153709 0.499178 0.623188 0.032 Uiso 1 1 calc R U . . .
H33B H 0.174635 0.467205 0.509939 0.032 Uiso 1 1 calc R U . . .
C34 C 0.3147(2) 0.53064(15) 0.52212(16) 0.0338(5) Uani 1 1 d . . . . .
H34A H 0.351042 0.535064 0.573617 0.051 Uiso 1 1 calc R U . . .
H34B H 0.283410 0.596568 0.506766 0.051 Uiso 1 1 calc R U . . .
H34C H 0.375177 0.499935 0.461086 0.051 Uiso 1 1 calc R U . . .
C35 C 0.17162(17) 0.31039(14) 0.61781(14) 0.0276(4) Uani 1 1 d . . . . .
H35A H 0.122170 0.313139 0.574430 0.033 Uiso 1 1 calc R U . . .
H35B H 0.118893 0.332515 0.686360 0.033 Uiso 1 1 calc R U . . .
C36 C 0.2315(2) 0.20701(16) 0.62042(18) 0.0406(5) Uani 1 1 d . . . . .
H36A H 0.281330 0.184891 0.552026 0.061 Uiso 1 1 calc R U . . .
H36B H 0.170390 0.163746 0.648604 0.061 Uiso 1 1 calc R U . . .
H36C H 0.281534 0.205190 0.662337 0.061 Uiso 1 1 calc R U . . .
C37 C 0.65385(14) 0.21616(11) 0.47660(12) 0.0166(3) Uani 1 1 d . . . . .
C38 C 0.61027(14) 0.26208(11) 0.64408(12) 0.0166(3) Uani 1 1 d . . . . .
C39 C 0.44325(14) 0.24880(12) 0.35191(12) 0.0172(3) Uani 1 1 d . . . . .
C40 C 0.45396(14) 0.14692(12) 0.31378(13) 0.0188(3) Uani 1 1 d . . . . .
C41 C 0.44531(16) 0.13294(13) 0.21994(13) 0.0223(4) Uani 1 1 d . . . . .
H41 H 0.433753 0.188060 0.180529 0.027 Uiso 1 1 calc R U . . .
C42 C 0.45344(16) 0.03902(13) 0.18356(14) 0.0256(4) Uani 1 1 d . . . . .
H42 H 0.449177 0.030150 0.118851 0.031 Uiso 1 1 calc R U . . .
C43 C 0.46774(16) -0.04168(13) 0.24125(15) 0.0263(4) Uani 1 1 d . . . . .
H43 H 0.471032 -0.105818 0.217154 0.032 Uiso 1 1 calc R U . . .
C44 C 0.47730(16) -0.02830(13) 0.33497(15) 0.0259(4) Uani 1 1 d . . . . .
H44 H 0.488234 -0.083622 0.374335 0.031 Uiso 1 1 calc R U . . .
C45 C 0.47097(15) 0.06483(13) 0.37095(13) 0.0218(4) Uani 1 1 d . . . . .
H45 H 0.478175 0.073270 0.434658 0.026 Uiso 1 1 calc R U . . .
C46 C 0.34381(15) 0.31989(12) 0.33888(12) 0.0181(3) Uani 1 1 d . . . . .
C47 C 0.23066(15) 0.29236(12) 0.35757(12) 0.0200(3) Uani 1 1 d . . . . .
H47 H 0.216716 0.227571 0.378382 0.024 Uiso 1 1 calc R U . . .
C48 C 0.13866(15) 0.35925(13) 0.34586(13) 0.0221(4) Uani 1 1 d . . . . .
H48 H 0.061727 0.340371 0.359918 0.027 Uiso 1 1 calc R U . . .
C49 C 0.15865(16) 0.45360(13) 0.31370(14) 0.0243(4) Uani 1 1 d . . . . .
H49 H 0.095514 0.499265 0.305929 0.029 Uiso 1 1 calc R U . . .
C50 C 0.27129(16) 0.48094(13) 0.29293(14) 0.0244(4) Uani 1 1 d . . . . .
H50 H 0.285483 0.545210 0.270236 0.029 Uiso 1 1 calc R U . . .
C51 C 0.36336(16) 0.41436(12) 0.30530(13) 0.0215(4) Uani 1 1 d . . . . .
H51 H 0.440280 0.433433 0.290730 0.026 Uiso 1 1 calc R U . . .
C52 C 0.93108(16) 0.20107(14) 0.52623(14) 0.0251(4) Uani 1 1 d . . . . .
H52A H 0.988933 0.167183 0.465806 0.038 Uiso 1 1 calc R U . . .
H52B H 0.963098 0.192813 0.581259 0.038 Uiso 1 1 calc R U . . .
H52C H 0.916353 0.271006 0.512516 0.038 Uiso 1 1 calc R U . . .
C53 C 0.83633(16) 0.04842(13) 0.58321(13) 0.0231(4) Uani 1 1 d . . . . .
H53A H 0.761612 0.019910 0.603125 0.035 Uiso 1 1 calc R U . . .
H53B H 0.867198 0.043809 0.638947 0.035 Uiso 1 1 calc R U . . .
H53C H 0.895271 0.012558 0.524569 0.035 Uiso 1 1 calc R U . . .
Li1 Li 0.4307(3) 0.3453(2) 0.5628(3) 0.0271(7) Uani 1 1 d . . . . .

loop_
_atom_site_aniso_label
_atom_site_aniso_U_11
_atom_site_aniso_U_22
_atom_site_aniso_U_33
_atom_site_aniso_U_23
_atom_site_aniso_U_13
_atom_site_aniso_U_12
N1 0.0178(7) 0.0163(7) 0.0201(7) 0.0073(5) -0.0090(5) -0.0020(5)
N2 0.0203(7) 0.0161(7) 0.0226(7) 0.0041(5) -0.0112(6) -0.0013(6)
O3 0.0205(6) 0.0211(6) 0.0279(6) 0.0083(5) -0.0113(5) -0.0046(5)
N4 0.0185(7) 0.0153(6) 0.0199(7) 0.0069(5) -0.0101(5) -0.0028(5)
C1 0.0288(10) 0.0231(9) 0.0318(10) -0.0014(7) -0.0114(8) -0.0017(8)
C2 0.0216(8) 0.0202(8) 0.0240(9) 0.0026(7) -0.0094(7) 0.0003(7)
C3 0.0199(8) 0.0156(8) 0.0233(8) 0.0058(6) -0.0083(7) -0.0033(6)
C4 0.0205(8) 0.0166(8) 0.0223(8) 0.0069(6) -0.0116(7) -0.0047(6)
C5 0.0178(8) 0.0124(7) 0.0246(8) 0.0079(6) -0.0108(7) -0.0037(6)
C6 0.0218(8) 0.0172(8) 0.0226(8) 0.0026(6) -0.0119(7) -0.0019(7)
C7 0.0221(8) 0.0199(8) 0.0203(8) 0.0015(6) -0.0111(7) -0.0004(7)
C8 0.0203(8) 0.0220(9) 0.0272(9) 0.0021(7) -0.0099(7) -0.0036(7)
C9 0.0291(10) 0.0171(8) 0.0362(10) 0.0038(7) -0.0138(8) -0.0026(7)
C10 0.0239(9) 0.0218(9) 0.0367(10) -0.0003(7) -0.0153(8) 0.0032(7)
C11 0.0275(9) 0.0288(10) 0.0239(9) 0.0039(7) -0.0056(7) -0.0028(8)
C12 0.0269(10) 0.0332(10) 0.0289(10) -0.0022(8) -0.0107(8) 0.0066(8)
C13 0.0181(8) 0.0163(8) 0.0266(9) 0.0065(6) -0.0107(7) -0.0016(6)
C14 0.0181(8) 0.0154(8) 0.0233(8) 0.0082(6) -0.0105(7) -0.0037(6)
C15 0.0176(8) 0.0192(8) 0.0238(8) 0.0075(6) -0.0108(7) -0.0018(6)
C16 0.0191(8) 0.0156(8) 0.0229(8) 0.0088(6) -0.0105(7) -0.0040(6)
C17 0.0204(8) 0.0186(8) 0.0269(9) 0.0096(7) -0.0133(7) -0.0044(7)
C18 0.0235(8) 0.0187(8) 0.0240(8) 0.0092(6) -0.0136(7) -0.0069(7)
C19 0.0268(9) 0.0294(9) 0.0247(9) 0.0076(7) -0.0161(7) -0.0044(8)
C20 0.0495(13) 0.0548(14) 0.0367(12) -0.0090(10) -0.0307(11) 0.0070(11)
C21 0.0366(11) 0.0446(12) 0.0323(10) 0.0123(9) -0.0224(9) -0.0184(9)
C22 0.0390(11) 0.0451(12) 0.0309(10) 0.0204(9) -0.0210(9) -0.0155(9)
C23 0.0225(8) 0.0179(8) 0.0203(8) 0.0059(6) -0.0095(7) -0.0038(7)
C24 0.0195(8) 0.0134(7) 0.0241(8) 0.0084(6) -0.0108(7) -0.0041(6)
C25 0.0163(8) 0.0234(8) 0.0225(8) 0.0059(7) -0.0088(6) -0.0015(7)
C26 0.0224(9) 0.0247(9) 0.0258(9) 0.0024(7) -0.0097(7) -0.0008(7)
C27 0.0235(9) 0.0375(10) 0.0222(9) 0.0042(7) -0.0100(7) -0.0015(8)
C28 0.0244(9) 0.0392(11) 0.0285(10) 0.0163(8) -0.0126(8) -0.0085(8)
C29 0.0306(10) 0.0233(9) 0.0378(10) 0.0122(8) -0.0186(8) -0.0081(8)
C30 0.0252(9) 0.0243(9) 0.0261(9) 0.0047(7) -0.0127(7) -0.0040(7)
C31 0.0237(9) 0.0217(8) 0.0254(9) 0.0046(7) -0.0107(7) -0.0026(7)
C32 0.0204(9) 0.0284(9) 0.0295(9) 0.0016(7) -0.0096(7) -0.0023(7)
C33 0.0280(9) 0.0214(9) 0.0330(10) 0.0038(7) -0.0163(8) -0.0006(7)
C34 0.0429(12) 0.0251(10) 0.0384(11) 0.0081(8) -0.0180(9) -0.0122(9)
C35 0.0260(9) 0.0335(10) 0.0266(9) 0.0093(7) -0.0102(7) -0.0143(8)
C36 0.0494(13) 0.0330(11) 0.0485(13) 0.0224(9) -0.0259(11) -0.0172(10)
C37 0.0187(8) 0.0109(7) 0.0227(8) 0.0079(6) -0.0099(6) -0.0046(6)
C38 0.0181(8) 0.0126(7) 0.0219(8) 0.0089(6) -0.0102(6) -0.0053(6)
C39 0.0177(8) 0.0174(8) 0.0177(8) 0.0082(6) -0.0080(6) -0.0035(6)
C40 0.0157(8) 0.0168(8) 0.0258(8) 0.0075(6) -0.0096(6) -0.0037(6)
C41 0.0242(9) 0.0191(8) 0.0255(9) 0.0077(7) -0.0116(7) -0.0030(7)
C42 0.0270(9) 0.0239(9) 0.0274(9) 0.0022(7) -0.0106(7) -0.0054(7)
C43 0.0239(9) 0.0161(8) 0.0370(10) 0.0017(7) -0.0078(8) -0.0041(7)
C44 0.0233(9) 0.0173(8) 0.0369(10) 0.0125(7) -0.0107(8) -0.0046(7)
C45 0.0205(8) 0.0203(8) 0.0270(9) 0.0099(7) -0.0116(7) -0.0044(7)
C46 0.0200(8) 0.0187(8) 0.0174(8) 0.0046(6) -0.0094(6) -0.0016(7)
C47 0.0237(8) 0.0186(8) 0.0198(8) 0.0074(6) -0.0104(7) -0.0041(7)
C48 0.0185(8) 0.0280(9) 0.0222(8) 0.0061(7) -0.0103(7) -0.0039(7)
C49 0.0229(9) 0.0241(9) 0.0270(9) 0.0061(7) -0.0130(7) 0.0034(7)
C50 0.0282(9) 0.0171(8) 0.0306(9) 0.0097(7) -0.0146(8) -0.0024(7)
C51 0.0216(8) 0.0196(8) 0.0257(9) 0.0075(7) -0.0113(7) -0.0045(7)
C52 0.0206(9) 0.0315(10) 0.0256(9) 0.0060(7) -0.0103(7) -0.0066(7)
C53 0.0228(9) 0.0217(9) 0.0255(9) 0.0068(7) -0.0116(7) 0.0017(7)
Li1 0.0231(15) 0.0212(15) 0.0395(18) 0.0090(13) -0.0147(13) -0.0029(12)

loop_
_atom_type_symbol
_atom_type_description
_atom_type_scat_dispersion_real
_atom_type_scat_dispersion_imag
_atom_type_scat_source
C C 0.0181 0.0091 'International Tables Vol C Tables 4.2.6.8 and 6.1.1.4'
H H 0.0000 0.0000 'International Tables Vol C Tables 4.2.6.8 and 6.1.1.4'
Li Li 0.0008 0.0003 'International Tables Vol C Tables 4.2.6.8 and 6.1.1.4'
N N 0.0311 0.0180 'International Tables Vol C Tables 4.2.6.8 and 6.1.1.4'
O O 0.0492 0.0322 'International Tables Vol C Tables 4.2.6.8 and 6.1.1.4'

loop_
_geom_angle_atom_site_label_1
_geom_angle_atom_site_label_2
_geom_angle_atom_site_label_3
_geom_angle
_geom_angle_site_symmetry_1
_geom_angle_site_symmetry_3
_geom_angle_publ_flag
C5 N1 Li1 104.39(12) . . ?
C39 N1 C5 119.90(14) . . ?
C39 N1 Li1 120.40(13) . . ?
C6 N2 C24 120.00(14) . . ?
C6 N2 Li1 124.22(14) . . ?
C24 N2 Li1 104.13(12) . . ?
C33 O3 Li1 118.97(14) . . ?
C35 O3 C33 112.12(14) . . ?
C35 O3 Li1 128.60(14) . . ?
C37 N4 C38 116.41(14) . . ?
C37 N4 Li1 121.95(15) . . ?
C38 N4 Li1 119.86(15) . . ?
H1A C1 H1B 109.5 . . ?
H1A C1 H1C 109.5 . . ?
H1B C1 H1C 109.5 . . ?
C2 C1 H1A 109.5 . . ?
C2 C1 H1B 109.5 . . ?
C2 C1 H1C 109.5 . . ?
C1 C2 C3 108.88(15) . . ?
C1 C2 C11 109.19(15) . . ?
C3 C2 C11 110.23(14) . . ?
C12 C2 C1 108.20(15) . . ?
C12 C2 C3 112.55(14) . . ?
C12 C2 C11 107.72(15) . . ?
C4 C3 C2 119.96(15) . . ?
C13 C3 C2 123.39(15) . . ?
C13 C3 C4 116.64(15) . . ?
C3 C4 H4 118.9 . . ?
C5 C4 C3 122.21(15) . . ?
C5 C4 H4 118.9 . . ?
C4 C5 N1 120.99(14) . . ?
C4 C5 C37 121.04(15) . . ?
C37 C5 N1 117.76(14) . . ?
N2 C6 C7 119.31(15) . . ?
N2 C6 C25 126.05(15) . . ?
C7 C6 C25 114.62(14) . . ?
C8 C7 C6 120.01(15) . . ?
C8 C7 C31 118.93(15) . . ?
C31 C7 C6 120.97(15) . . ?
C7 C8 H8 119.7 . . ?
C9 C8 C7 120.58(17) . . ?
C9 C8 H8 119.7 . . ?
C8 C9 H9 120.1 . . ?
C8 C9 C10 119.89(17) . . ?
C10 C9 H9 120.1 . . ?
C9 C10 H10 120.0 . . ?
C32 C10 C9 120.09(16) . . ?
C32 C10 H10 120.0 . . ?
C2 C11 H11A 109.5 . . ?
C2 C11 H11B 109.5 . . ?
C2 C11 H11C 109.5 . . ?
H11A C11 H11B 109.5 . . ?
H11A C11 H11C 109.5 . . ?
H11B C11 H11C 109.5 . . ?
C2 C12 H12A 109.5 . . ?
C2 C12 H12B 109.5 . . ?
C2 C12 H12C 109.5 . . ?
H12A C12 H12B 109.5 . . ?
H12A C12 H12C 109.5 . . ?
H12B C12 H12C 109.5 . . ?
C3 C13 H13 118.5 . . ?
C3 C13 C14 123.03(15) . . ?
C14 C13 H13 118.5 . . ?
C13 C14 C15 118.63(14) . . ?
C13 C14 C37 120.27(15) . . ?
C37 C14 C15 121.10(15) . . ?
C14 C15 C52 109.13(13) . . ?
C14 C15 C53 109.52(14) . . ?
C16 C15 C14 110.59(13) . . ?
C16 C15 C52 108.92(14) . . ?
C16 C15 C53 110.00(13) . . ?
C53 C15 C52 108.66(14) . . ?
C17 C16 C15 118.75(14) . . ?
C17 C16 C38 119.96(16) . . ?
C38 C16 C15 121.29(15) . . ?
C16 C17 H17 118.4 . . ?
C16 C17 C18 123.29(15) . . ?
C18 C17 H17 118.4 . . ?
C17 C18 C19 121.10(15) . . ?
C23 C18 C17 116.67(15) . . ?
C23 C18 C19 122.16(16) . . ?
C18 C19 C21 110.48(15) . . ?
C18 C19 C22 107.78(15) . . ?
C20 C19 C18 112.18(15) . . ?
C20 C19 C21 108.58(17) . . ?
C20 C19 C22 108.39(18) . . ?
C22 C19 C21 109.38(15) . . ?
C19 C20 H20A 109.5 . . ?
C19 C20 H20B 109.5 . . ?
C19 C20 H20C 109.5 . . ?
H20A C20 H20B 109.5 . . ?
H20A C20 H20C 109.5 . . ?
H20B C20 H20C 109.5 . . ?
C19 C21 H21A 109.5 . . ?
C19 C21 H21B 109.5 . . ?
C19 C21 H21C 109.5 . . ?
H21A C21 H21B 109.5 . . ?
H21A C21 H21C 109.5 . . ?
H21B C21 H21C 109.5 . . ?
C19 C22 H22A 109.5 . . ?
C19 C22 H22B 109.5 . . ?
C19 C22 H22C 109.5 . . ?
H22A C22 H22B 109.5 . . ?
H22A C22 H22C 109.5 . . ?
H22B C22 H22C 109.5 . . ?
C18 C23 H23 119.0 . . ?
C18 C23 C24 122.05(16) . . ?
C24 C23 H23 119.0 . . ?
C23 C24 N2 120.29(15) . . ?
C23 C24 C38 121.07(15) . . ?
C38 C24 N2 118.28(14) . . ?
C26 C25 C6 120.07(16) . . ?
C30 C25 C6 120.67(16) . . ?
C30 C25 C26 119.23(16) . . ?
C25 C26 H26 119.8 . . ?
C27 C26 C25 120.38(17) . . ?
C27 C26 H26 119.8 . . ?
C26 C27 H27 119.9 . . ?
C28 C27 C26 120.11(18) . . ?
C28 C27 H27 119.9 . . ?
C27 C28 H28 120.0 . . ?
C29 C28 C27 119.93(17) . . ?
C29 C28 H28 120.0 . . ?
C28 C29 H29 120.0 . . ?
C28 C29 C30 120.00(18) . . ?
C30 C29 H29 120.0 . . ?
C25 C30 C29 120.31(17) . . ?
C25 C30 H30 119.8 . . ?
C29 C30 H30 119.8 . . ?
C7 C31 H31 119.8 . . ?
C32 C31 C7 120.35(16) . . ?
C32 C31 H31 119.8 . . ?
C10 C32 C31 120.14(17) . . ?
C10 C32 H32 119.9 . . ?
C31 C32 H32 119.9 . . ?
O3 C33 H33A 110.0 . . ?
O3 C33 H33B 110.0 . . ?
O3 C33 C34 108.63(15) . . ?
H33A C33 H33B 108.3 . . ?
C34 C33 H33A 110.0 . . ?
C34 C33 H33B 110.0 . . ?
C33 C34 H34A 109.5 . . ?
C33 C34 H34B 109.5 . . ?
C33 C34 H34C 109.5 . . ?
H34A C34 H34B 109.5 . . ?
H34A C34 H34C 109.5 . . ?
H34B C34 H34C 109.5 . . ?
O3 C35 H35A 110.0 . . ?
O3 C35 H35B 110.0 . . ?
O3 C35 C36 108.49(16) . . ?
H35A C35 H35B 108.4 . . ?
C36 C35 H35A 110.0 . . ?
C36 C35 H35B 110.0 . . ?
C35 C36 H36A 109.5 . . ?
C35 C36 H36B 109.5 . . ?
C35 C36 H36C 109.5 . . ?
H36A C36 H36B 109.5 . . ?
H36A C36 H36C 109.5 . . ?
H36B C36 H36C 109.5 . . ?
N4 C37 C5 117.91(14) . . ?
N4 C37 C14 125.34(15) . . ?
C14 C37 C5 116.75(15) . . ?
N4 C38 C16 124.98(15) . . ?
N4 C38 C24 118.15(14) . . ?
C16 C38 C24 116.87(15) . . ?
N1 C39 C40 125.99(14) . . ?
N1 C39 C46 118.37(15) . . ?
C46 C39 C40 115.63(14) . . ?
C41 C40 C39 119.49(14) . . ?
C41 C40 C45 119.02(16) . . ?
C45 C40 C39 121.49(16) . . ?
C40 C41 H41 119.8 . . ?
C42 C41 C40 120.49(16) . . ?
C42 C41 H41 119.8 . . ?
C41 C42 H42 119.9 . . ?
C43 C42 C41 120.21(17) . . ?
C43 C42 H42 119.9 . . ?
C42 C43 H43 120.2 . . ?
C42 C43 C44 119.61(17) . . ?
C44 C43 H43 120.2 . . ?
C43 C44 H44 119.8 . . ?
C45 C44 C43 120.44(16) . . ?
C45 C44 H44 119.8 . . ?
C40 C45 H45 119.9 . . ?
C44 C45 C40 120.21(17) . . ?
C44 C45 H45 119.9 . . ?
C47 C46 C39 120.86(14) . . ?
C51 C46 C39 120.27(15) . . ?
C51 C46 C47 118.85(15) . . ?
C46 C47 H47 119.8 . . ?
C48 C47 C46 120.36(15) . . ?
C48 C47 H47 119.8 . . ?
C47 C48 H48 119.8 . . ?
C49 C48 C47 120.30(16) . . ?
C49 C48 H48 119.8 . . ?
C48 C49 H49 120.1 . . ?
C50 C49 C48 119.74(15) . . ?
C50 C49 H49 120.1 . . ?
C49 C50 H50 120.0 . . ?
C49 C50 C51 120.10(16) . . ?
C51 C50 H50 120.0 . . ?
C46 C51 H51 119.7 . . ?
C50 C51 C46 120.62(16) . . ?
C50 C51 H51 119.7 . . ?
C15 C52 H52A 109.5 . . ?
C15 C52 H52B 109.5 . . ?
C15 C52 H52C 109.5 . . ?
H52A C52 H52B 109.5 . . ?
H52A C52 H52C 109.5 . . ?
H52B C52 H52C 109.5 . . ?
C15 C53 H53A 109.5 . . ?
C15 C53 H53B 109.5 . . ?
C15 C53 H53C 109.5 . . ?
H53A C53 H53B 109.5 . . ?
H53A C53 H53C 109.5 . . ?
H53B C53 H53C 109.5 . . ?
N2 Li1 N1 156.22(15) . . ?
O3 Li1 N1 100.38(14) . . ?
O3 Li1 N2 101.52(15) . . ?
N4 Li1 N1 77.34(12) . . ?
N4 Li1 N2 78.92(12) . . ?
N4 Li1 O3 153.55(18) . . ?

loop_
_geom_bond_atom_site_label_1
_geom_bond_atom_site_label_2
_geom_bond_distance
_geom_bond_site_symmetry_2
_geom_bond_publ_flag
N1 C5 1.428(2) . ?
N1 C39 1.295(2) . ?
N1 Li1 2.412(4) . ?
N2 C6 1.292(2) . ?
N2 C24 1.425(2) . ?
N2 Li1 2.365(4) . ?
O3 C33 1.434(2) . ?
O3 C35 1.431(2) . ?
O3 Li1 1.941(3) . ?
N4 C37 1.375(2) . ?
N4 C38 1.377(2) . ?
N4 Li1 1.926(3) . ?
C1 H1A 0.9800 . ?
C1 H1B 0.9800 . ?
C1 H1C 0.9800 . ?
C1 C2 1.535(3) . ?
C2 C3 1.536(2) . ?
C2 C11 1.538(2) . ?
C2 C12 1.531(2) . ?
C3 C4 1.395(2) . ?
C3 C13 1.391(2) . ?
C4 H4 0.9500 . ?
C4 C5 1.388(2) . ?
C5 C37 1.424(2) . ?
C6 C7 1.485(2) . ?
C6 C25 1.503(2) . ?
C7 C8 1.395(2) . ?
C7 C31 1.402(2) . ?
C8 H8 0.9500 . ?
C8 C9 1.385(2) . ?
C9 H9 0.9500 . ?
C9 C10 1.394(3) . ?
C10 H10 0.9500 . ?
C10 C32 1.383(3) . ?
C11 H11A 0.9800 . ?
C11 H11B 0.9800 . ?
C11 H11C 0.9800 . ?
C12 H12A 0.9800 . ?
C12 H12B 0.9800 . ?
C12 H12C 0.9800 . ?
C13 H13 0.9500 . ?
C13 C14 1.394(2) . ?
C14 C15 1.529(2) . ?
C14 C37 1.415(2) . ?
C15 C16 1.526(2) . ?
C15 C52 1.546(2) . ?
C15 C53 1.546(2) . ?
C16 C17 1.392(2) . ?
C16 C38 1.419(2) . ?
C17 H17 0.9500 . ?
C17 C18 1.393(3) . ?
C18 C19 1.533(2) . ?
C18 C23 1.390(2) . ?
C19 C20 1.527(3) . ?
C19 C21 1.539(3) . ?
C19 C22 1.538(3) . ?
C20 H20A 0.9800 . ?
C20 H20B 0.9800 . ?
C20 H20C 0.9800 . ?
C21 H21A 0.9800 . ?
C21 H21B 0.9800 . ?
C21 H21C 0.9800 . ?
C22 H22A 0.9800 . ?
C22 H22B 0.9800 . ?
C22 H22C 0.9800 . ?
C23 H23 0.9500 . ?
C23 C24 1.395(2) . ?
C24 C38 1.420(2) . ?
C25 C26 1.393(3) . ?
C25 C30 1.383(2) . ?
C26 H26 0.9500 . ?
C26 C27 1.387(3) . ?
C27 H27 0.9500 . ?
C27 C28 1.383(3) . ?
C28 H28 0.9500 . ?
C28 C29 1.382(3) . ?
C29 H29 0.9500 . ?
C29 C30 1.397(3) . ?
C30 H30 0.9500 . ?
C31 H31 0.9500 . ?
C31 C32 1.387(2) . ?
C32 H32 0.9500 . ?
C33 H33A 0.9900 . ?
C33 H33B 0.9900 . ?
C33 C34 1.508(3) . ?
C34 H34A 0.9800 . ?
C34 H34B 0.9800 . ?
C34 H34C 0.9800 . ?
C35 H35A 0.9900 . ?
C35 H35B 0.9900 . ?
C35 C36 1.508(3) . ?
C36 H36A 0.9800 . ?
C36 H36B 0.9800 . ?
C36 H36C 0.9800 . ?
C39 C40 1.495(2) . ?
C39 C46 1.494(2) . ?
C40 C41 1.393(2) . ?
C40 C45 1.401(2) . ?
C41 H41 0.9500 . ?
C41 C42 1.389(3) . ?
C42 H42 0.9500 . ?
C42 C43 1.384(3) . ?
C43 H43 0.9500 . ?
C43 C44 1.394(3) . ?
C44 H44 0.9500 . ?
C44 C45 1.381(3) . ?
C45 H45 0.9500 . ?
C46 C47 1.400(2) . ?
C46 C51 1.394(2) . ?
C47 H47 0.9500 . ?
C47 C48 1.389(2) . ?
C48 H48 0.9500 . ?
C48 C49 1.389(3) . ?
C49 H49 0.9500 . ?
C49 C50 1.389(3) . ?
C50 H50 0.9500 . ?
C50 C51 1.391(2) . ?
C51 H51 0.9500 . ?
C52 H52A 0.9800 . ?
C52 H52B 0.9800 . ?
C52 H52C 0.9800 . ?
C53 H53A 0.9800 . ?
C53 H53B 0.9800 . ?
C53 H53C 0.9800 . ?

loop_
_geom_torsion_atom_site_label_1
_geom_torsion_atom_site_label_2
_geom_torsion_atom_site_label_3
_geom_torsion_atom_site_label_4
_geom_torsion
_geom_torsion_site_symmetry_1
_geom_torsion_site_symmetry_2
_geom_torsion_site_symmetry_3
_geom_torsion_site_symmetry_4
_geom_torsion_publ_flag
N1 C5 C37 N4 6.1(2) . . . . ?
N1 C5 C37 C14 -174.61(14) . . . . ?
N1 C39 C40 C41 -134.42(18) . . . . ?
N1 C39 C40 C45 46.5(2) . . . . ?
N1 C39 C46 C47 -138.66(17) . . . . ?
N1 C39 C46 C51 43.0(2) . . . . ?
N2 C6 C7 C8 -36.2(2) . . . . ?
N2 C6 C7 C31 147.22(17) . . . . ?
N2 C6 C25 C26 117.5(2) . . . . ?
N2 C6 C25 C30 -64.4(2) . . . . ?
N2 C24 C38 N4 -6.0(2) . . . . ?
N2 C24 C38 C16 174.63(14) . . . . ?
C1 C2 C3 C4 -55.8(2) . . . . ?
C1 C2 C3 C13 123.06(18) . . . . ?
C2 C3 C4 C5 176.69(15) . . . . ?
C2 C3 C13 C14 -178.50(16) . . . . ?
C3 C4 C5 N1 176.63(15) . . . . ?
C3 C4 C5 C37 2.0(2) . . . . ?
C3 C13 C14 C15 -178.51(15) . . . . ?
C3 C13 C14 C37 1.7(3) . . . . ?
C4 C3 C13 C14 0.4(2) . . . . ?
C4 C5 C37 N4 -179.02(14) . . . . ?
C4 C5 C37 C14 0.2(2) . . . . ?
C5 N1 C39 C40 12.2(2) . . . . ?
C5 N1 C39 C46 -167.17(14) . . . . ?
C6 N2 C24 C23 -42.1(2) . . . . ?
C6 N2 C24 C38 144.79(16) . . . . ?
C6 C7 C8 C9 -178.83(16) . . . . ?
C6 C7 C31 C32 178.58(16) . . . . ?
C6 C25 C26 C27 -179.70(16) . . . . ?
C6 C25 C30 C29 -178.72(16) . . . . ?
C7 C6 C25 C26 -60.9(2) . . . . ?
C7 C6 C25 C30 117.27(18) . . . . ?
C7 C8 C9 C10 1.3(3) . . . . ?
C7 C31 C32 C10 -0.9(3) . . . . ?
C8 C7 C31 C32 2.0(3) . . . . ?
C8 C9 C10 C32 -0.2(3) . . . . ?
C9 C10 C32 C31 0.0(3) . . . . ?
C11 C2 C3 C4 63.9(2) . . . . ?
C11 C2 C3 C13 -117.19(18) . . . . ?
C12 C2 C3 C4 -175.77(16) . . . . ?
C12 C2 C3 C13 3.1(2) . . . . ?
C13 C3 C4 C5 -2.2(2) . . . . ?
C13 C14 C15 C16 178.75(14) . . . . ?
C13 C14 C15 C52 59.0(2) . . . . ?
C13 C14 C15 C53 -59.87(19) . . . . ?
C13 C14 C37 N4 177.18(15) . . . . ?
C13 C14 C37 C5 -2.0(2) . . . . ?
C14 C15 C16 C17 -178.19(14) . . . . ?
C14 C15 C16 C38 1.9(2) . . . . ?
C15 C14 C37 N4 -2.6(2) . . . . ?
C15 C14 C37 C5 178.25(14) . . . . ?
C15 C16 C17 C18 177.37(15) . . . . ?
C15 C16 C38 N4 1.7(2) . . . . ?
C15 C16 C38 C24 -178.93(14) . . . . ?
C16 C17 C18 C19 178.53(16) . . . . ?
C16 C17 C18 C23 1.4(3) . . . . ?
C17 C16 C38 N4 -178.22(15) . . . . ?
C17 C16 C38 C24 1.1(2) . . . . ?
C17 C18 C19 C20 167.64(18) . . . . ?
C17 C18 C19 C21 46.3(2) . . . . ?
C17 C18 C19 C22 -73.1(2) . . . . ?
C17 C18 C23 C24 1.4(2) . . . . ?
C18 C23 C24 N2 -175.85(15) . . . . ?
C18 C23 C24 C38 -2.9(2) . . . . ?
C19 C18 C23 C24 -175.69(16) . . . . ?
C23 C18 C19 C20 -15.4(3) . . . . ?
C23 C18 C19 C21 -136.71(18) . . . . ?
C23 C18 C19 C22 103.84(19) . . . . ?
C23 C24 C38 N4 -179.04(14) . . . . ?
C23 C24 C38 C16 1.5(2) . . . . ?
C24 N2 C6 C7 164.79(15) . . . . ?
C24 N2 C6 C25 -13.5(3) . . . . ?
C25 C6 C7 C8 142.30(17) . . . . ?
C25 C6 C7 C31 -34.3(2) . . . . ?
C25 C26 C27 C28 -2.4(3) . . . . ?
C26 C25 C30 C29 -0.6(3) . . . . ?
C26 C27 C28 C29 1.1(3) . . . . ?
C27 C28 C29 C30 0.5(3) . . . . ?
C28 C29 C30 C25 -0.7(3) . . . . ?
C30 C25 C26 C27 2.2(3) . . . . ?
C31 C7 C8 C9 -2.2(3) . . . . ?
C33 O3 C35 C36 171.62(16) . . . . ?
C35 O3 C33 C34 178.72(15) . . . . ?
C37 N4 C38 C16 -5.6(2) . . . . ?
C37 N4 C38 C24 174.99(14) . . . . ?
C37 C14 C15 C16 -1.5(2) . . . . ?
C37 C14 C15 C52 -121.30(16) . . . . ?
C37 C14 C15 C53 119.88(16) . . . . ?
C38 N4 C37 C5 -174.72(14) . . . . ?
C38 N4 C37 C14 6.1(2) . . . . ?
C38 C16 C17 C18 -2.7(3) . . . . ?
C39 N1 C5 C4 45.9(2) . . . . ?
C39 N1 C5 C37 -139.23(15) . . . . ?
C39 C40 C41 C42 -179.16(16) . . . . ?
C39 C40 C45 C44 178.23(16) . . . . ?
C39 C46 C47 C48 179.57(15) . . . . ?
C39 C46 C51 C50 179.97(16) . . . . ?
C40 C39 C46 C47 41.9(2) . . . . ?
C40 C39 C46 C51 -136.43(16) . . . . ?
C40 C41 C42 C43 1.4(3) . . . . ?
C41 C40 C45 C44 -0.9(3) . . . . ?
C41 C42 C43 C44 -1.8(3) . . . . ?
C42 C43 C44 C45 0.9(3) . . . . ?
C43 C44 C45 C40 0.5(3) . . . . ?
C45 C40 C41 C42 0.0(3) . . . . ?
C46 C39 C40 C41 44.9(2) . . . . ?
C46 C39 C40 C45 -134.19(16) . . . . ?
C46 C47 C48 C49 1.2(3) . . . . ?
C47 C46 C51 C50 1.6(3) . . . . ?
C47 C48 C49 C50 0.2(3) . . . . ?
C48 C49 C50 C51 -0.7(3) . . . . ?
C49 C50 C51 C46 -0.2(3) . . . . ?
C51 C46 C47 C48 -2.0(2) . . . . ?
C52 C15 C16 C17 -58.27(19) . . . . ?
C52 C15 C16 C38 121.81(16) . . . . ?
C53 C15 C16 C17 60.7(2) . . . . ?
C53 C15 C16 C38 -119.21(16) . . . . ?
Li1 N1 C5 C4 -175.46(15) . . . . ?
Li1 N1 C5 C37 -0.62(17) . . . . ?
Li1 N1 C39 C40 -119.88(17) . . . . ?
Li1 N1 C39 C46 60.78(19) . . . . ?
Li1 N2 C6 C7 -58.0(2) . . . . ?
Li1 N2 C6 C25 123.66(18) . . . . ?
Li1 N2 C24 C23 173.35(15) . . . . ?
Li1 N2 C24 C38 0.21(18) . . . . ?
Li1 O3 C33 C34 4.6(2) . . . . ?
Li1 O3 C35 C36 -14.9(3) . . . . ?
Li1 N4 C37 C5 -10.0(2) . . . . ?
Li1 N4 C37 C14 170.84(16) . . . . ?
Li1 N4 C38 C16 -170.72(16) . . . . ?
Li1 N4 C38 C24 9.9(2) . . . . ?
